data_1502766
loop_
_publ_author_name
'Wang, Weizhi'
'Lin, Tingting'
'Wang, Min'
'Liu, Tian-Xi'
'Ren, Lulu'
'Chen, Dan'
'Huang, Shu'

_publ_section_title
;
 Aggregation emission properties of oligomers based on
 tetraphenylethylene.
;
_journal_issue 18
_journal_name_full 'The journal of physical chemistry. B'
_journal_page_first 5983
_journal_page_last 5988
_journal_paper_doi 10.1021/jp911311j
_journal_volume 114
_journal_year 2010
_chemical_absolute_configuration rm
_chemical_formula_sum 'C54 H36 O4'
_chemical_formula_weight 748.83
_chemical_name_systematic
; 
 ? 
;
_space_group_IT_number 2
_symmetry_cell_setting triclinic
_symmetry_space_group_name_Hall '-P 1'
_symmetry_space_group_name_H-M 'P -1'
_atom_sites_solution_hydrogens geom
_atom_sites_solution_primary direct
_atom_sites_solution_secondary difmap
_audit_creation_method SHELXL-97
_cell_angle_alpha 78.216(2)
_cell_angle_beta 85.799(2)
_cell_angle_gamma 72.961(2)
_cell_formula_units_Z 2
_cell_length_a 10.9819(4)
_cell_length_b 12.2293(4)
_cell_length_c 15.9624(7)
_cell_measurement_temperature 296(2)
_cell_volume 2006.26(13)
_computing_structure_refinement 'SHELXL-97 (Sheldrick, 1997)'
_computing_structure_solution 'SHELXS-97 (Sheldrick, 1990)'
_diffrn_ambient_temperature 296(2)
_diffrn_measured_fraction_theta_full 0.989
_diffrn_measured_fraction_theta_max 0.989
_diffrn_radiation_monochromator graphite
_diffrn_radiation_source 'fine-focus sealed tube'
_diffrn_radiation_type MoK\a
_diffrn_radiation_wavelength 0.71073
_diffrn_reflns_av_R_equivalents 0.0259
_diffrn_reflns_av_sigmaI/netI 0.0378
_diffrn_reflns_limit_h_max 14
_diffrn_reflns_limit_h_min -14
_diffrn_reflns_limit_k_max 15
_diffrn_reflns_limit_k_min -15
_diffrn_reflns_limit_l_max 20
_diffrn_reflns_limit_l_min -16
_diffrn_reflns_number 18656
_diffrn_reflns_theta_full 27.00
_diffrn_reflns_theta_max 27.00
_diffrn_reflns_theta_min 1.77
_exptl_absorpt_coefficient_mu 0.077
_exptl_absorpt_correction_T_max 1.000
_exptl_absorpt_correction_T_min 0.756524
_exptl_absorpt_correction_type multi-scan
_exptl_crystal_density_diffrn 1.240
_exptl_crystal_density_method 'not measured'
_exptl_crystal_F_000 784
_exptl_crystal_size_max 0.583
_exptl_crystal_size_mid 0.386
_exptl_crystal_size_min 0.193
_refine_diff_density_max 0.165
_refine_diff_density_min -0.174
_refine_diff_density_rms 0.038
_refine_ls_extinction_coef 0.0114(11)
_refine_ls_extinction_expression Fc^*^=kFc[1+0.001xFc^2^\l^3^/sin(2\q)]^-1/4^
_refine_ls_extinction_method SHELXL
_refine_ls_goodness_of_fit_ref 1.044
_refine_ls_hydrogen_treatment constr
_refine_ls_matrix_type full
_refine_ls_number_parameters 524
_refine_ls_number_reflns 8657
_refine_ls_number_restraints 0
_refine_ls_restrained_S_all 1.044
_refine_ls_R_factor_all 0.0791
_refine_ls_R_factor_gt 0.0481
_refine_ls_shift/su_max 0.002
_refine_ls_shift/su_mean 0.000
_refine_ls_structure_factor_coef Fsqd
_refine_ls_weighting_details 'calc w=1/[\s^2^(Fo^2^)+(0.0538P)^2^+0.1696P] where P=(Fo^2^+2Fc^2^)/3'
_refine_ls_weighting_scheme calc
_refine_ls_wR_factor_gt 0.1139
_refine_ls_wR_factor_ref 0.1292
_reflns_number_gt 5568
_reflns_number_total 8657
_reflns_threshold_expression >2sigma(I)
_cod_data_source_file jp911311j_si_001.cif
_cod_data_source_block 4
_cod_depositor_comments
;
The following automatic conversions were performed:

'_symmetry_cell_setting' value 'Triclinic' changed to 'triclinic'
according to /home/saulius/struct/CIF-dictionaries/cif_core.dic
dictionary named 'cif_core.dic' version 2.4.2 from 2011-04-26.

Automatic conversion script
Id: cif_fix_values 1715 2011-07-08 13:25:40Z adriana 
;
_cod_original_sg_symbol_H-M P-1
_cod_database_code 1502766

loop_
_symmetry_equiv_pos_as_xyz
'x, y, z'
'-x, -y, -z'

loop_
_atom_site_label
_atom_site_type_symbol
_atom_site_fract_x
_atom_site_fract_y
_atom_site_fract_z
_atom_site_U_iso_or_equiv
_atom_site_adp_type
_atom_site_occupancy
_atom_site_symmetry_multiplicity
_atom_site_calc_flag
_atom_site_refinement_flags
O4 O -0.32590(14) 1.00752(15) 0.58868(12) 0.1197(6) Uani 1 1 d .
C1 C 0.19854(13) 1.00468(12) 0.74613(9) 0.0489(3) Uani 1 1 d .
C3 C 0.41913(13) 0.96401(12) 0.79264(10) 0.0498(4) Uani 1 1 d .
C29 C 0.14032(14) 1.22262(13) 0.72711(10) 0.0541(4) Uani 1 1 d .
H29 H 0.1332 1.2276 0.6687 0.065 Uiso 1 1 calc R
C2 C 0.31728(13) 0.92979(12) 0.75656(9) 0.0494(4) Uani 1 1 d .
C42 C 0.09281(13) 0.98573(12) 0.70344(9) 0.0496(4) Uani 1 1 d .
C17 C 0.46379(14) 0.77453(13) 0.68686(10) 0.0548(4) Uani 1 1 d .
H17 H 0.5144 0.8241 0.6683 0.066 Uiso 1 1 calc R
C30 C 0.16804(13) 1.11474(12) 0.78106(9) 0.0487(4) Uani 1 1 d .
C18 C 0.49782(14) 0.66520(13) 0.66533(10) 0.0551(4) Uani 1 1 d .
H18 H 0.5711 0.6421 0.6327 0.066 Uiso 1 1 calc R
C6 C 0.59620(14) 1.03824(13) 0.86649(10) 0.0524(4) Uani 1 1 d .
C19 C 0.42389(14) 0.59013(13) 0.69195(10) 0.0537(4) Uani 1 1 d .
C4 C 0.45235(14) 1.06380(13) 0.75362(10) 0.0541(4) Uani 1 1 d .
H4 H 0.4159 1.1058 0.7017 0.065 Uiso 1 1 calc R
C5 C 0.53818(14) 1.10187(13) 0.79030(10) 0.0558(4) Uani 1 1 d .
H5 H 0.5573 1.1702 0.7640 0.067 Uiso 1 1 calc R
C16 C 0.35508(13) 0.81085(12) 0.73583(9) 0.0499(4) Uani 1 1 d .
C8 C 0.48040(14) 0.89879(13) 0.86771(10) 0.0568(4) Uani 1 1 d .
H8 H 0.4621 0.8300 0.8937 0.068 Uiso 1 1 calc R
O1 O 0.79294(12) 0.99906(12) 0.93171(8) 0.0834(4) Uani 1 1 d .
C43 C 0.11125(15) 0.93619(14) 0.63061(10) 0.0583(4) Uani 1 1 d .
H43 H 0.1921 0.9166 0.6058 0.070 Uiso 1 1 calc R
C33 C 0.13232(14) 1.31771(13) 0.84613(10) 0.0543(4) Uani 1 1 d .
C32 C 0.15648(15) 1.21016(13) 0.90030(10) 0.0591(4) Uani 1 1 d .
H32 H 0.1614 1.2054 0.9589 0.071 Uiso 1 1 calc R
C23 C 0.58218(16) 0.41543(13) 0.63820(11) 0.0581(4) Uani 1 1 d .
C9 C 0.69486(16) 1.07325(15) 0.90546(10) 0.0607(4) Uani 1 1 d .
C47 C -0.03080(14) 1.02029(13) 0.73545(11) 0.0579(4) Uani 1 1 d .
H47 H -0.0462 1.0556 0.7831 0.069 Uiso 1 1 calc R
C7 C 0.56821(15) 0.93552(14) 0.90391(10) 0.0583(4) Uani 1 1 d .
H7 H 0.6089 0.8909 0.9539 0.070 Uiso 1 1 calc R
C34 C 0.12313(15) 1.32303(13) 0.75904(11) 0.0589(4) Uani 1 1 d .
H34 H 0.1052 1.3948 0.7219 0.071 Uiso 1 1 calc R
C20 C 0.31631(16) 0.62580(14) 0.74185(12) 0.0659(4) Uani 1 1 d .
H20 H 0.2655 0.5763 0.7603 0.079 Uiso 1 1 calc R
C44 C 0.01158(15) 0.91585(14) 0.59482(10) 0.0611(4) Uani 1 1 d .
H44 H 0.0268 0.8795 0.5477 0.073 Uiso 1 1 calc R
C21 C 0.28375(15) 0.73368(13) 0.76442(11) 0.0635(4) Uani 1 1 d .
H21 H 0.2127 0.7550 0.7994 0.076 Uiso 1 1 calc R
C22 C 0.45037(16) 0.47664(14) 0.66337(11) 0.0640(4) Uani 1 1 d .
C46 C -0.13082(15) 1.00310(14) 0.69776(11) 0.0637(4) Uani 1 1 d .
H46 H -0.2129 1.0285 0.7196 0.076 Uiso 1 1 calc R
C35 C 0.12379(17) 1.42250(15) 0.88312(12) 0.0666(5) Uani 1 1 d .
C31 C 0.17339(15) 1.10961(13) 0.86850(10) 0.0574(4) Uani 1 1 d .
H31 H 0.1885 1.0381 0.9059 0.069 Uiso 1 1 calc R
O2 O 0.36345(13) 0.43532(13) 0.65849(11) 0.1041(5) Uani 1 1 d .
O3 O 0.20190(15) 1.41669(13) 0.93550(10) 0.1027(5) Uani 1 1 d .
C24 C 0.68568(17) 0.40280(14) 0.68686(12) 0.0696(5) Uani 1 1 d .
H24 H 0.6747 0.4371 0.7349 0.084 Uiso 1 1 calc R
C45 C -0.11144(15) 0.94882(14) 0.62799(11) 0.0589(4) Uani 1 1 d .
C49 C -0.21342(18) 0.82659(18) 0.55488(11) 0.0712(5) Uani 1 1 d .
C28 C 0.60158(18) 0.36482(15) 0.56626(12) 0.0737(5) Uani 1 1 d .
H28 H 0.5325 0.3717 0.5332 0.088 Uiso 1 1 calc R
C11 C 0.67345(17) 1.19661(16) 0.91258(10) 0.0648(4) Uani 1 1 d .
C36 C 0.01972(18) 1.53165(14) 0.85763(11) 0.0657(5) Uani 1 1 d .
C48 C -0.22377(18) 0.93357(18) 0.58934(12) 0.0749(5) Uani 1 1 d .
C12 C 0.5539(2) 1.27673(16) 0.90740(12) 0.0737(5) Uani 1 1 d .
H12 H 0.4832 1.2545 0.8970 0.088 Uiso 1 1 calc R
C37 C -0.08845(18) 1.53482(15) 0.81678(13) 0.0770(5) Uani 1 1 d .
H37 H -0.0955 1.4676 0.8014 0.092 Uiso 1 1 calc R
C25 C 0.80501(19) 0.33983(16) 0.66484(14) 0.0843(6) Uani 1 1 d .
H25 H 0.8739 0.3294 0.6991 0.101 Uiso 1 1 calc R
C50 C -0.3055(2) 0.8299(2) 0.49770(12) 0.0825(6) Uani 1 1 d .
H50 H -0.3682 0.8990 0.4791 0.099 Uiso 1 1 calc R
C54 C -0.1224(2) 0.72267(18) 0.58212(13) 0.0819(6) Uani 1 1 d .
H54 H -0.0604 0.7190 0.6201 0.098 Uiso 1 1 calc R
C27 C 0.7216(2) 0.30464(17) 0.54338(14) 0.0873(6) Uani 1 1 d .
H27 H 0.7338 0.2723 0.4944 0.105 Uiso 1 1 calc R
C39 C -0.1767(3) 1.7357(2) 0.82002(19) 0.1146(9) Uani 1 1 d .
H39 H -0.2426 1.8043 0.8072 0.137 Uiso 1 1 calc R
C26 C 0.8232(2) 0.29225(16) 0.59273(14) 0.0874(6) Uani 1 1 d .
H26 H 0.9046 0.2515 0.5773 0.105 Uiso 1 1 calc R
C10 C 0.7780(2) 1.2310(2) 0.92937(12) 0.0884(6) Uani 1 1 d .
H10 H 0.8586 1.1777 0.9339 0.106 Uiso 1 1 calc R
C51 C -0.3031(3) 0.7305(2) 0.46898(13) 0.0968(7) Uani 1 1 d .
H51 H -0.3635 0.7334 0.4301 0.116 Uiso 1 1 calc R
C52 C -0.2134(3) 0.6281(2) 0.49685(15) 0.1020(8) Uani 1 1 d .
H52 H -0.2134 0.5613 0.4777 0.122 Uiso 1 1 calc R
C41 C 0.0275(2) 1.63342(16) 0.87976(13) 0.0862(6) Uani 1 1 d .
H41 H 0.0991 1.6330 0.9077 0.103 Uiso 1 1 calc R
C53 C -0.1232(2) 0.6237(2) 0.55310(15) 0.0992(7) Uani 1 1 d .
H53 H -0.0619 0.5536 0.5720 0.119 Uiso 1 1 calc R
C40 C -0.0704(3) 1.73522(19) 0.86052(17) 0.1096(9) Uani 1 1 d .
H40 H -0.0643 1.8033 0.8750 0.132 Uiso 1 1 calc R
C15 C 0.7627(3) 1.3425(3) 0.93910(16) 0.1156(9) Uani 1 1 d .
H15 H 0.8331 1.3650 0.9497 0.139 Uiso 1 1 calc R
C13 C 0.5390(3) 1.38935(19) 0.91760(14) 0.0981(7) Uani 1 1 d .
H13 H 0.4587 1.4431 0.9139 0.118 Uiso 1 1 calc R
C38 C -0.1863(2) 1.63723(19) 0.79864(16) 0.1006(7) Uani 1 1 d .
H38 H -0.2589 1.6383 0.7716 0.121 Uiso 1 1 calc R
C14 C 0.6446(4) 1.4216(3) 0.93346(16) 0.1189(10) Uani 1 1 d .
H14 H 0.6352 1.4974 0.9403 0.143 Uiso 1 1 calc R

loop_
_atom_site_aniso_label
_atom_site_aniso_U_11
_atom_site_aniso_U_22
_atom_site_aniso_U_33
_atom_site_aniso_U_23
_atom_site_aniso_U_13
_atom_site_aniso_U_12
O4 0.0671(9) 0.1349(13) 0.1669(16) -0.0767(12) -0.0313(10) -0.0040(9)
C1 0.0472(8) 0.0468(8) 0.0522(8) -0.0146(6) 0.0021(7) -0.0099(7)
C3 0.0424(8) 0.0471(8) 0.0585(9) -0.0171(7) 0.0019(7) -0.0065(6)
C29 0.0508(9) 0.0545(9) 0.0536(9) -0.0137(7) -0.0020(7) -0.0074(7)
C2 0.0462(8) 0.0487(8) 0.0533(9) -0.0147(7) 0.0022(7) -0.0109(7)
C42 0.0462(8) 0.0469(8) 0.0547(9) -0.0129(7) -0.0010(7) -0.0095(6)
C17 0.0455(8) 0.0521(9) 0.0705(10) -0.0185(7) 0.0057(7) -0.0165(7)
C30 0.0392(7) 0.0493(8) 0.0562(9) -0.0158(7) -0.0012(6) -0.0064(6)
C18 0.0457(8) 0.0551(9) 0.0671(10) -0.0229(8) 0.0066(7) -0.0127(7)
C6 0.0457(8) 0.0557(9) 0.0545(9) -0.0143(7) 0.0002(7) -0.0101(7)
C19 0.0491(8) 0.0504(9) 0.0640(10) -0.0179(7) -0.0006(7) -0.0134(7)
C4 0.0500(8) 0.0558(9) 0.0535(9) -0.0072(7) -0.0048(7) -0.0119(7)
C5 0.0523(9) 0.0530(9) 0.0612(10) -0.0084(7) -0.0016(7) -0.0151(7)
C16 0.0437(8) 0.0477(8) 0.0587(9) -0.0162(7) -0.0011(7) -0.0096(7)
C8 0.0536(9) 0.0498(9) 0.0633(10) -0.0081(7) -0.0036(8) -0.0103(7)
O1 0.0654(8) 0.0939(9) 0.0875(9) -0.0112(7) -0.0239(7) -0.0162(7)
C43 0.0501(9) 0.0691(10) 0.0576(9) -0.0218(8) 0.0058(7) -0.0148(8)
C33 0.0472(8) 0.0511(9) 0.0653(10) -0.0182(7) -0.0024(7) -0.0098(7)
C32 0.0601(10) 0.0595(10) 0.0562(9) -0.0193(8) -0.0044(8) -0.0080(8)
C23 0.0635(10) 0.0451(8) 0.0690(10) -0.0189(7) -0.0019(8) -0.0150(7)
C9 0.0557(10) 0.0755(11) 0.0518(9) -0.0098(8) -0.0028(8) -0.0214(9)
C47 0.0498(9) 0.0619(10) 0.0652(10) -0.0267(8) 0.0046(8) -0.0120(7)
C7 0.0547(9) 0.0591(10) 0.0559(9) -0.0073(7) -0.0066(7) -0.0094(8)
C34 0.0584(9) 0.0485(9) 0.0657(10) -0.0087(7) -0.0021(8) -0.0101(7)
C20 0.0581(10) 0.0540(9) 0.0892(12) -0.0170(9) 0.0136(9) -0.0226(8)
C44 0.0621(10) 0.0690(10) 0.0565(9) -0.0234(8) 0.0007(8) -0.0180(8)
C21 0.0549(9) 0.0542(9) 0.0799(11) -0.0189(8) 0.0189(8) -0.0137(8)
C22 0.0619(10) 0.0611(10) 0.0788(12) -0.0264(9) 0.0009(9) -0.0243(8)
C46 0.0470(9) 0.0710(11) 0.0764(11) -0.0273(9) 0.0040(8) -0.0139(8)
C35 0.0694(11) 0.0641(11) 0.0757(12) -0.0236(9) 0.0016(9) -0.0271(9)
C31 0.0593(9) 0.0519(9) 0.0559(9) -0.0120(7) -0.0025(7) -0.0063(7)
O2 0.0785(9) 0.1058(10) 0.1611(15) -0.0758(10) 0.0224(9) -0.0485(8)
O3 0.1060(11) 0.0967(10) 0.1227(12) -0.0421(9) -0.0334(10) -0.0331(8)
C24 0.0723(11) 0.0625(10) 0.0753(12) -0.0267(9) -0.0095(9) -0.0097(9)
C45 0.0541(9) 0.0613(10) 0.0648(10) -0.0189(8) -0.0020(8) -0.0167(8)
C49 0.0722(12) 0.0923(14) 0.0649(11) -0.0253(10) 0.0064(9) -0.0424(11)
C28 0.0752(12) 0.0687(11) 0.0819(12) -0.0327(10) -0.0075(10) -0.0139(9)
C11 0.0713(11) 0.0802(12) 0.0535(10) -0.0172(8) 0.0029(8) -0.0358(10)
C36 0.0772(12) 0.0505(9) 0.0739(11) -0.0231(8) 0.0201(9) -0.0227(9)
C48 0.0597(11) 0.0894(13) 0.0823(13) -0.0304(10) -0.0045(9) -0.0214(10)
C12 0.0852(13) 0.0739(12) 0.0713(12) -0.0269(9) 0.0090(10) -0.0305(10)
C37 0.0740(12) 0.0570(11) 0.0958(14) -0.0216(10) 0.0090(11) -0.0098(9)
C25 0.0678(12) 0.0759(12) 0.1054(16) -0.0341(11) -0.0200(11) 0.0013(10)
C50 0.0892(14) 0.1101(16) 0.0679(12) -0.0193(11) 0.0025(10) -0.0583(12)
C54 0.0895(14) 0.0885(14) 0.0813(13) -0.0273(11) 0.0012(11) -0.0390(12)
C27 0.0933(15) 0.0789(13) 0.0901(14) -0.0443(11) -0.0011(12) -0.0058(11)
C39 0.123(2) 0.0636(15) 0.129(2) -0.0179(14) 0.0443(18) 0.0055(15)
C26 0.0752(13) 0.0715(12) 0.1081(16) -0.0370(12) -0.0008(12) 0.0039(10)
C10 0.0964(15) 0.1187(17) 0.0743(13) -0.0249(12) -0.0005(11) -0.0633(13)
C51 0.127(2) 0.132(2) 0.0680(13) -0.0242(14) 0.0033(13) -0.0899(18)
C52 0.147(2) 0.1089(19) 0.0834(15) -0.0356(14) 0.0174(15) -0.0803(18)
C41 0.1165(17) 0.0656(12) 0.0884(14) -0.0326(10) 0.0330(12) -0.0401(12)
C53 0.1243(19) 0.0885(15) 0.1014(17) -0.0304(13) 0.0060(15) -0.0491(14)
C40 0.163(3) 0.0543(13) 0.1111(19) -0.0351(12) 0.0555(18) -0.0315(16)
C15 0.150(3) 0.146(2) 0.0949(17) -0.0398(17) 0.0071(17) -0.100(2)
C13 0.132(2) 0.0811(14) 0.0903(15) -0.0368(12) 0.0212(14) -0.0350(14)
C38 0.0870(15) 0.0747(14) 0.1191(18) -0.0124(13) 0.0124(13) 0.0014(12)
C14 0.189(3) 0.108(2) 0.0986(18) -0.0516(16) 0.030(2) -0.087(2)

loop_
_atom_type_symbol
_atom_type_description
_atom_type_scat_dispersion_real
_atom_type_scat_dispersion_imag
_atom_type_scat_source
C C 0.0033 0.0016 'International Tables Vol C Tables 4.2.6.8 and 6.1.1.4'
H H 0.0000 0.0000 'International Tables Vol C Tables 4.2.6.8 and 6.1.1.4'
O O 0.0106 0.0060 'International Tables Vol C Tables 4.2.6.8 and 6.1.1.4'

loop_
_geom_angle_atom_site_label_1
_geom_angle_atom_site_label_2
_geom_angle_atom_site_label_3
_geom_angle
C2 C1 C42 124.93(13)
C2 C1 C30 118.88(13)
C42 C1 C30 116.18(12)
C4 C3 C8 118.34(14)
C4 C3 C2 120.77(13)
C8 C3 C2 120.86(14)
C34 C29 C30 120.77(14)
C34 C29 H29 119.6
C30 C29 H29 119.6
C1 C2 C16 124.27(13)
C1 C2 C3 119.85(12)
C16 C2 C3 115.87(12)
C47 C42 C43 117.67(14)
C47 C42 C1 119.61(13)
C43 C42 C1 122.71(13)
C18 C17 C16 120.80(14)
C18 C17 H17 119.6
C16 C17 H17 119.6
C29 C30 C31 118.67(13)
C29 C30 C1 121.05(13)
C31 C30 C1 120.20(13)
C19 C18 C17 120.63(14)
C19 C18 H18 119.7
C17 C18 H18 119.7
C7 C6 C5 119.14(14)
C7 C6 C9 119.27(14)
C5 C6 C9 121.44(14)
C18 C19 C20 118.55(14)
C18 C19 C22 122.19(14)
C20 C19 C22 119.09(14)
C5 C4 C3 121.30(14)
C5 C4 H4 119.3
C3 C4 H4 119.3
C4 C5 C6 120.01(15)
C4 C5 H5 120.0
C6 C5 H5 120.0
C21 C16 C17 118.15(13)
C21 C16 C2 121.45(13)
C17 C16 C2 120.40(13)
C7 C8 C3 120.48(15)
C7 C8 H8 119.8
C3 C8 H8 119.8
C44 C43 C42 120.97(15)
C44 C43 H43 119.5
C42 C43 H43 119.5
C32 C33 C34 118.60(14)
C32 C33 C35 118.67(14)
C34 C33 C35 122.65(15)
C31 C32 C33 120.88(15)
C31 C32 H32 119.6
C33 C32 H32 119.6
C24 C23 C28 118.63(16)
C24 C23 C22 121.66(15)
C28 C23 C22 119.64(15)
O1 C9 C11 120.66(15)
O1 C9 C6 119.20(15)
C11 C9 C6 120.14(14)
C46 C47 C42 121.05(14)
C46 C47 H47 119.5
C42 C47 H47 119.5
C8 C7 C6 120.62(14)
C8 C7 H7 119.7
C6 C7 H7 119.7
C29 C34 C33 120.59(15)
C29 C34 H34 119.7
C33 C34 H34 119.7
C21 C20 C19 120.78(15)
C21 C20 H20 119.6
C19 C20 H20 119.6
C43 C44 C45 120.99(15)
C43 C44 H44 119.5
C45 C44 H44 119.5
C20 C21 C16 121.04(15)
C20 C21 H21 119.5
C16 C21 H21 119.5
O2 C22 C23 119.89(14)
O2 C22 C19 119.87(15)
C23 C22 C19 120.21(14)
C47 C46 C45 121.19(15)
C47 C46 H46 119.4
C45 C46 H46 119.4
O3 C35 C36 120.48(16)
O3 C35 C33 119.20(16)
C36 C35 C33 120.31(15)
C32 C31 C30 120.42(14)
C32 C31 H31 119.8
C30 C31 H31 119.8
C25 C24 C23 120.29(17)
C25 C24 H24 119.9
C23 C24 H24 119.9
C46 C45 C44 118.00(15)
C46 C45 C48 118.78(15)
C44 C45 C48 123.15(15)
C54 C49 C50 118.84(18)
C54 C49 C48 122.43(16)
C50 C49 C48 118.55(19)
C27 C28 C23 120.74(18)
C27 C28 H28 119.6
C23 C28 H28 119.6
C12 C11 C10 119.01(18)
C12 C11 C9 122.90(15)
C10 C11 C9 118.01(18)
C37 C36 C41 118.42(18)
C37 C36 C35 122.58(15)
C41 C36 C35 118.90(18)
O4 C48 C49 119.69(17)
O4 C48 C45 119.47(17)
C49 C48 C45 120.79(16)
C13 C12 C11 120.4(2)
C13 C12 H12 119.8
C11 C12 H12 119.8
C36 C37 C38 120.5(2)
C36 C37 H37 119.7
C38 C37 H37 119.7
C26 C25 C24 120.46(18)
C26 C25 H25 119.8
C24 C25 H25 119.8
C51 C50 C49 119.9(2)
C51 C50 H50 120.1
C49 C50 H50 120.1
C49 C54 C53 120.1(2)
C49 C54 H54 120.0
C53 C54 H54 120.0
C26 C27 C28 119.88(18)
C26 C27 H27 120.1
C28 C27 H27 120.1
C38 C39 C40 120.5(2)
C38 C39 H39 119.8
C40 C39 H39 119.8
C27 C26 C25 119.95(19)
C27 C26 H26 120.0
C25 C26 H26 120.0
C15 C10 C11 120.3(2)
C15 C10 H10 119.9
C11 C10 H10 119.9
C52 C51 C50 120.8(2)
C52 C51 H51 119.6
C50 C51 H51 119.6
C51 C52 C53 119.9(2)
C51 C52 H52 120.1
C53 C52 H52 120.1
C40 C41 C36 120.4(2)
C40 C41 H41 119.8
C36 C41 H41 119.8
C52 C53 C54 120.5(2)
C52 C53 H53 119.7
C54 C53 H53 119.7
C39 C40 C41 119.9(2)
C39 C40 H40 120.0
C41 C40 H40 120.0
C10 C15 C14 120.6(2)
C10 C15 H15 119.7
C14 C15 H15 119.7
C12 C13 C14 119.5(2)
C12 C13 H13 120.3
C14 C13 H13 120.3
C39 C38 C37 120.3(3)
C39 C38 H38 119.9
C37 C38 H38 119.9
C15 C14 C13 120.3(2)
C15 C14 H14 119.9
C13 C14 H14 119.9

loop_
_geom_bond_atom_site_label_1
_geom_bond_atom_site_label_2
_geom_bond_distance
O4 C48 1.216(2)
C1 C2 1.3552(19)
C1 C42 1.485(2)
C1 C30 1.4999(19)
C3 C4 1.388(2)
C3 C8 1.392(2)
C3 C2 1.492(2)
C29 C34 1.382(2)
C29 C30 1.383(2)
C29 H29 0.9300
C2 C16 1.4901(19)
C42 C47 1.390(2)
C42 C43 1.393(2)
C17 C18 1.386(2)
C17 C16 1.388(2)
C17 H17 0.9300
C30 C31 1.389(2)
C18 C19 1.382(2)
C18 H18 0.9300
C6 C7 1.386(2)
C6 C5 1.388(2)
C6 C9 1.491(2)
C19 C20 1.387(2)
C19 C22 1.490(2)
C4 C5 1.377(2)
C4 H4 0.9300
C5 H5 0.9300
C16 C21 1.385(2)
C8 C7 1.381(2)
C8 H8 0.9300
O1 C9 1.2235(18)
C43 C44 1.377(2)
C43 H43 0.9300
C33 C32 1.383(2)
C33 C34 1.388(2)
C33 C35 1.493(2)
C32 C31 1.383(2)
C32 H32 0.9300
C23 C24 1.377(2)
C23 C28 1.387(2)
C23 C22 1.490(2)
C9 C11 1.484(2)
C47 C46 1.377(2)
C47 H47 0.9300
C7 H7 0.9300
C34 H34 0.9300
C20 C21 1.377(2)
C20 H20 0.9300
C44 C45 1.390(2)
C44 H44 0.9300
C21 H21 0.9300
C22 O2 1.2175(19)
C46 C45 1.382(2)
C46 H46 0.9300
C35 O3 1.219(2)
C35 C36 1.485(2)
C31 H31 0.9300
C24 C25 1.373(2)
C24 H24 0.9300
C45 C48 1.494(2)
C49 C54 1.377(3)
C49 C50 1.398(2)
C49 C48 1.492(3)
C28 C27 1.372(3)
C28 H28 0.9300
C11 C12 1.386(2)
C11 C10 1.393(2)
C36 C37 1.383(2)
C36 C41 1.388(2)
C12 C13 1.381(3)
C12 H12 0.9300
C37 C38 1.384(3)
C37 H37 0.9300
C25 C26 1.369(3)
C25 H25 0.9300
C50 C51 1.376(3)
C50 H50 0.9300
C54 C53 1.384(3)
C54 H54 0.9300
C27 C26 1.368(3)
C27 H27 0.9300
C39 C38 1.350(3)
C39 C40 1.374(4)
C39 H39 0.9300
C26 H26 0.9300
C10 C15 1.364(3)
C10 H10 0.9300
C51 C52 1.360(3)
C51 H51 0.9300
C52 C53 1.367(3)
C52 H52 0.9300
C41 C40 1.381(3)
C41 H41 0.9300
C53 H53 0.9300
C40 H40 0.9300
C15 C14 1.368(4)
C15 H15 0.9300
C13 C14 1.384(4)
C13 H13 0.9300
C38 H38 0.9300
C14 H14 0.9300

loop_
_geom_torsion_atom_site_label_1
_geom_torsion_atom_site_label_2
_geom_torsion_atom_site_label_3
_geom_torsion_atom_site_label_4
_geom_torsion
C42 C1 C2 C16 -7.5(2)
C30 C1 C2 C16 171.30(14)
C42 C1 C2 C3 173.81(14)
C30 C1 C2 C3 -7.4(2)
C4 C3 C2 C1 -57.5(2)
C8 C3 C2 C1 120.45(16)
C4 C3 C2 C16 123.73(15)
C8 C3 C2 C16 -58.32(19)
C2 C1 C42 C47 142.28(16)
C30 C1 C42 C47 -36.6(2)
C2 C1 C42 C43 -39.0(2)
C30 C1 C42 C43 142.14(15)
C34 C29 C30 C31 2.5(2)
C34 C29 C30 C1 -174.37(14)
C2 C1 C30 C29 114.17(16)
C42 C1 C30 C29 -66.90(19)
C2 C1 C30 C31 -62.6(2)
C42 C1 C30 C31 116.30(16)
C16 C17 C18 C19 0.2(2)
C17 C18 C19 C20 -1.1(2)
C17 C18 C19 C22 174.11(14)
C8 C3 C4 C5 -3.7(2)
C2 C3 C4 C5 174.26(14)
C3 C4 C5 C6 1.9(2)
C7 C6 C5 C4 1.1(2)
C9 C6 C5 C4 176.56(14)
C18 C17 C16 C21 1.7(2)
C18 C17 C16 C2 -178.26(13)
C1 C2 C16 C21 -49.1(2)
C3 C2 C16 C21 129.62(16)
C1 C2 C16 C17 130.90(16)
C3 C2 C16 C17 -50.38(19)
C4 C3 C8 C7 2.5(2)
C2 C3 C8 C7 -175.45(14)
C47 C42 C43 C44 -3.8(2)
C1 C42 C43 C44 177.43(14)
C34 C33 C32 C31 1.1(2)
C35 C33 C32 C31 -175.81(15)
C7 C6 C9 O1 41.5(2)
C5 C6 C9 O1 -133.97(17)
C7 C6 C9 C11 -138.20(16)
C5 C6 C9 C11 46.4(2)
C43 C42 C47 C46 1.8(2)
C1 C42 C47 C46 -179.47(14)
C3 C8 C7 C6 0.4(2)
C5 C6 C7 C8 -2.3(2)
C9 C6 C7 C8 -177.82(14)
C30 C29 C34 C33 -0.5(2)
C32 C33 C34 C29 -1.3(2)
C35 C33 C34 C29 175.52(15)
C18 C19 C20 C21 0.0(2)
C22 C19 C20 C21 -175.37(16)
C42 C43 C44 C45 2.9(3)
C19 C20 C21 C16 2.0(3)
C17 C16 C21 C20 -2.9(2)
C2 C16 C21 C20 177.15(15)
C24 C23 C22 O2 -136.2(2)
C28 C23 C22 O2 40.7(3)
C24 C23 C22 C19 45.7(2)
C28 C23 C22 C19 -137.37(17)
C18 C19 C22 O2 -151.23(18)
C20 C19 C22 O2 24.0(3)
C18 C19 C22 C23 26.9(2)
C20 C19 C22 C23 -157.91(16)
C42 C47 C46 C45 1.3(3)
C32 C33 C35 O3 43.5(2)
C34 C33 C35 O3 -133.27(19)
C32 C33 C35 C36 -135.22(17)
C34 C33 C35 C36 48.0(2)
C33 C32 C31 C30 0.8(2)
C29 C30 C31 C32 -2.6(2)
C1 C30 C31 C32 174.25(14)
C28 C23 C24 C25 -0.9(3)
C22 C23 C24 C25 176.02(17)
C47 C46 C45 C44 -2.4(3)
C47 C46 C45 C48 -179.46(16)
C43 C44 C45 C46 0.3(3)
C43 C44 C45 C48 177.23(16)
C24 C23 C28 C27 -0.8(3)
C22 C23 C28 C27 -177.82(18)
O1 C9 C11 C12 -161.00(17)
C6 C9 C11 C12 18.6(2)
O1 C9 C11 C10 15.8(2)
C6 C9 C11 C10 -164.55(16)
O3 C35 C36 C37 -162.81(19)
C33 C35 C36 C37 15.9(3)
O3 C35 C36 C41 13.5(3)
C33 C35 C36 C41 -167.77(16)
C54 C49 C48 O4 -153.7(2)
C50 C49 C48 O4 21.4(3)
C54 C49 C48 C45 23.8(3)
C50 C49 C48 C45 -161.17(17)
C46 C45 C48 O4 34.0(3)
C44 C45 C48 O4 -143.0(2)
C46 C45 C48 C49 -143.49(18)
C44 C45 C48 C49 39.6(3)
C10 C11 C12 C13 0.8(3)
C9 C11 C12 C13 177.62(17)
C41 C36 C37 C38 -0.1(3)
C35 C36 C37 C38 176.26(18)
C23 C24 C25 C26 2.2(3)
C54 C49 C50 C51 -0.7(3)
C48 C49 C50 C51 -175.94(18)
C50 C49 C54 C53 -0.1(3)
C48 C49 C54 C53 174.90(19)
C23 C28 C27 C26 1.3(3)
C28 C27 C26 C25 0.0(3)
C24 C25 C26 C27 -1.8(3)
C12 C11 C10 C15 -1.1(3)
C9 C11 C10 C15 -177.99(19)
C49 C50 C51 C52 1.3(3)
C50 C51 C52 C53 -0.9(4)
C37 C36 C41 C40 -0.5(3)
C35 C36 C41 C40 -176.99(18)
C51 C52 C53 C54 0.1(4)
C49 C54 C53 C52 0.5(3)
C38 C39 C40 C41 -0.1(4)
C36 C41 C40 C39 0.6(3)
C11 C10 C15 C14 0.7(4)
C11 C12 C13 C14 -0.3(3)
C40 C39 C38 C37 -0.5(4)
C36 C37 C38 C39 0.6(3)
C10 C15 C14 C13 -0.1(4)
C12 C13 C14 C15 -0.1(4)
